data_4506430
loop_
_publ_author_name
'Clapsaddle, Brady J.'
'Caama\~no, Samira'
'Hebert, Gretchen N.'
'Bayless, Michael B.'
'Kobayashi, Yoshihiro'
'Miller, Susie M.'
'Anderson, Oren P.'
'Strauss, Steven H.'

_publ_section_title
;
 Structures of
 1,1&#x2032;,3,3&#x2032;-Tetra(2-methyl-2-nonyl)ferrocenium(1+)
 Oxoanion(1&#x2212;) Salts. Layered Materials with Alternating Ionic and
 Low-Dielectric Paraffin-Like Domains Through Which Anion Diffusion is
 Rapid
;
_journal_issue 8
_journal_name_full 'Crystal Growth &amp; Design'
_journal_page_first 3868
_journal_paper_doi 10.1021/cg3000872
_journal_volume 12
_journal_year 2012
_chemical_formula_sum 'C50 H90 Fe O4 Re'
_chemical_formula_weight 997.27
_chemical_name_systematic
; 
 ? 
;
_space_group_IT_number 13
_symmetry_space_group_name_Hall '-P 2yac'
_symmetry_space_group_name_H-M 'P 1 2/n 1'
_atom_sites_solution_hydrogens geom
_atom_sites_solution_primary direct
_atom_sites_solution_secondary difmap
_audit_creation_method SHELXL-97
_cell_angle_alpha 90.00
_cell_angle_beta 99.311(4)
_cell_angle_gamma 90.00
_cell_formula_units_Z 2
_cell_length_a 10.458(2)
_cell_length_b 8.8509(17)
_cell_length_c 27.359(6)
_cell_measurement_temperature 173(2)
_cell_volume 2499.1(9)
_computing_structure_refinement 'SHELXL-97 (Sheldrick, 1997)'
_computing_structure_solution 'SHELXS-97 (Sheldrick, 1990)'
_diffrn_ambient_temperature 173(2)
_diffrn_measured_fraction_theta_full 0.998
_diffrn_measured_fraction_theta_max 0.998
_diffrn_radiation_monochromator graphite
_diffrn_radiation_source 'fine-focus sealed tube'
_diffrn_radiation_type MoK\a
_diffrn_radiation_wavelength 0.71073
_diffrn_reflns_av_R_equivalents 0.0906
_diffrn_reflns_av_sigmaI/netI 0.0806
_diffrn_reflns_limit_h_max 11
_diffrn_reflns_limit_h_min -11
_diffrn_reflns_limit_k_max 9
_diffrn_reflns_limit_k_min -9
_diffrn_reflns_limit_l_max 30
_diffrn_reflns_limit_l_min -30
_diffrn_reflns_number 13790
_diffrn_reflns_theta_full 23.26
_diffrn_reflns_theta_max 23.26
_diffrn_reflns_theta_min 2.00
_exptl_absorpt_coefficient_mu 2.749
_exptl_crystal_density_diffrn 1.325
_exptl_crystal_density_method 'not measured'
_exptl_crystal_F_000 1046
_refine_diff_density_max 0.701
_refine_diff_density_min -0.374
_refine_diff_density_rms 0.113
_refine_ls_extinction_coef 0.0120(7)
_refine_ls_extinction_expression Fc^*^=kFc[1+0.001xFc^2^\l^3^/sin(2\q)]^-1/4^
_refine_ls_extinction_method SHELXL
_refine_ls_goodness_of_fit_ref 0.996
_refine_ls_hydrogen_treatment mixed
_refine_ls_matrix_type full
_refine_ls_number_parameters 280
_refine_ls_number_reflns 3594
_refine_ls_number_restraints 0
_refine_ls_restrained_S_all 0.996
_refine_ls_R_factor_all 0.0617
_refine_ls_R_factor_gt 0.0421
_refine_ls_shift/su_max 0.005
_refine_ls_shift/su_mean 0.000
_refine_ls_structure_factor_coef Fsqd
_refine_ls_weighting_details 'calc w=1/[\s^2^(Fo^2^)+(0.0292P)^2^+0.0000P] where P=(Fo^2^+2Fc^2^)/3'
_refine_ls_weighting_scheme calc
_refine_ls_wR_factor_gt 0.0887
_refine_ls_wR_factor_ref 0.0955
_reflns_number_gt 2709
_reflns_number_total 3594
_reflns_threshold_expression >2sigma(I)
_cod_data_source_file cg3000872_si_005.cif
_cod_data_source_block ss101x
_cod_original_cell_volume 2499.1(8)
_cod_database_code 4506430

loop_
_symmetry_equiv_pos_as_xyz
'x, y, z'
'-x+1/2, y, -z+1/2'
'-x, -y, -z'
'x-1/2, -y, z-1/2'

loop_
_atom_site_label
_atom_site_type_symbol
_atom_site_fract_x
_atom_site_fract_y
_atom_site_fract_z
_atom_site_U_iso_or_equiv
_atom_site_adp_type
_atom_site_occupancy
_atom_site_symmetry_multiplicity
_atom_site_calc_flag
_atom_site_refinement_flags
Fe1 Fe 0.2500 0.29637(9) 0.7500 0.0263(3) Uani 1 2 d S
C1 C 0.3792(4) 0.1842(5) 0.70745(17) 0.0290(11) Uani 1 1 d .
C2 C 0.2554(4) 0.2068(5) 0.67787(17) 0.0281(11) Uani 1 1 d .
H2A H 0.1979 0.1247 0.6617 0.034 Uiso 1 1 calc R
C3 C 0.2259(4) 0.3647(5) 0.67478(17) 0.0278(11) Uani 1 1 d .
C4 C 0.3317(4) 0.4378(5) 0.70417(17) 0.0300(11) Uani 1 1 d .
H4A H 0.3415 0.5496 0.7085 0.036 Uiso 1 1 calc R
C5 C 0.4243(4) 0.3293(5) 0.72435(17) 0.0301(11) Uani 1 1 d .
H5A H 0.5097 0.3515 0.7454 0.036 Uiso 1 1 calc R
C6 C 0.4561(4) 0.0368(5) 0.71539(18) 0.0317(11) Uani 1 1 d .
C7 C 0.3745(5) -0.0985(5) 0.6955(2) 0.0436(14) Uani 1 1 d .
H7A H 0.2997 -0.1069 0.7128 0.065 Uiso 1 1 calc R
H7B H 0.4269 -0.1906 0.7010 0.065 Uiso 1 1 calc R
H7C H 0.3443 -0.0852 0.6600 0.065 Uiso 1 1 calc R
C8 C 0.5114(5) 0.0131(6) 0.7701(2) 0.0460(14) Uani 1 1 d .
H8A H 0.5667 0.0990 0.7822 0.069 Uiso 1 1 calc R
H8B H 0.5628 -0.0800 0.7739 0.069 Uiso 1 1 calc R
H8C H 0.4402 0.0051 0.7892 0.069 Uiso 1 1 calc R
C9 C 0.5744(4) 0.0544(6) 0.68732(18) 0.0361(12) Uani 1 1 d .
H9A H 0.6265 0.1416 0.7018 0.043 Uiso 1 1 calc R
H9B H 0.6293 -0.0368 0.6940 0.043 Uiso 1 1 calc R
C10 C 0.5443(5) 0.0768(6) 0.6314(2) 0.0416(13) Uani 1 1 d .
H10A H 0.4854 0.1643 0.6240 0.050 Uiso 1 1 calc R
H10B H 0.4987 -0.0138 0.6161 0.050 Uiso 1 1 calc R
C11 C 0.6661(5) 0.1035(6) 0.6083(2) 0.0420(13) Uani 1 1 d .
H11A H 0.7053 0.2009 0.6207 0.050 Uiso 1 1 calc R
H11B H 0.7295 0.0227 0.6195 0.050 Uiso 1 1 calc R
C12 C 0.6421(5) 0.1069(6) 0.5521(2) 0.0436(14) Uani 1 1 d .
H12A H 0.5969 0.0127 0.5399 0.052 Uiso 1 1 calc R
H12B H 0.5834 0.1923 0.5410 0.052 Uiso 1 1 calc R
C13 C 0.7616(5) 0.1225(6) 0.5288(2) 0.0446(14) Uani 1 1 d .
H13A H 0.8229 0.0413 0.5418 0.053 Uiso 1 1 calc R
H13B H 0.8034 0.2202 0.5392 0.053 Uiso 1 1 calc R
C14 C 0.7389(5) 0.1152(6) 0.4728(2) 0.0482(14) Uani 1 1 d .
H14A H 0.6863 0.0246 0.4620 0.058 Uiso 1 1 calc R
H14B H 0.6883 0.2050 0.4595 0.058 Uiso 1 1 calc R
C15 C 0.8623(6) 0.1092(7) 0.4507(2) 0.0540(15) Uani 1 1 d .
H15A H 0.8409 0.1024 0.4146 0.081 Uiso 1 1 calc R
H15B H 0.9130 0.0205 0.4636 0.081 Uiso 1 1 calc R
H15C H 0.9132 0.2010 0.4598 0.081 Uiso 1 1 calc R
C16 C 0.1094(5) 0.4406(5) 0.64305(18) 0.0352(12) Uani 1 1 d .
C17 C -0.0084(5) 0.3343(6) 0.6344(2) 0.0427(13) Uani 1 1 d .
H17A H 0.0145 0.2416 0.6183 0.064 Uiso 1 1 calc R
H17B H -0.0804 0.3846 0.6132 0.064 Uiso 1 1 calc R
H17C H -0.0344 0.3091 0.6663 0.064 Uiso 1 1 calc R
C18 C 0.0739(5) 0.5872(5) 0.6679(2) 0.0448(14) Uani 1 1 d .
H18A H 0.1495 0.6542 0.6735 0.067 Uiso 1 1 calc R
H18B H 0.0471 0.5631 0.6997 0.067 Uiso 1 1 calc R
H18C H 0.0026 0.6377 0.6464 0.067 Uiso 1 1 calc R
C19 C 0.1496(5) 0.4860(5) 0.59316(19) 0.0404(13) Uani 1 1 d .
H19A H 0.0783 0.5466 0.5745 0.049 Uiso 1 1 calc R
H19B H 0.2261 0.5530 0.6004 0.049 Uiso 1 1 calc R
C20 C 0.1821(6) 0.3598(6) 0.5593(2) 0.0480(14) Uani 1 1 d .
H20A H 0.2553 0.3000 0.5770 0.058 Uiso 1 1 calc R
H20B H 0.1065 0.2916 0.5516 0.058 Uiso 1 1 calc R
C21 C 0.2182(6) 0.4185(6) 0.5112(2) 0.0542(16) Uani 1 1 d .
H21A H 0.1440 0.4766 0.4934 0.065 Uiso 1 1 calc R
H21B H 0.2921 0.4890 0.5191 0.065 Uiso 1 1 calc R
C22 C 0.2539(7) 0.2983(8) 0.4773(2) 0.0688(19) Uani 1 1 d .
H22A H 0.1795 0.2283 0.4699 0.083 Uiso 1 1 calc R
H22B H 0.3270 0.2400 0.4957 0.083 Uiso 1 1 calc R
C23 C 0.2917(7) 0.3463(9) 0.4287(3) 0.082(2) Uani 1 1 d .
H23A H 0.2977 0.2557 0.4080 0.098 Uiso 1 1 calc R
H23B H 0.2232 0.4125 0.4110 0.098 Uiso 1 1 calc R
C24 C 0.4149(9) 0.4264(11) 0.4353(3) 0.104(3) Uani 1 1 d .
H24A H 0.4797 0.3641 0.4568 0.125 Uiso 1 1 calc R
H24B H 0.4046 0.5214 0.4534 0.125 Uiso 1 1 calc R
C25 C 0.4709(7) 0.4667(9) 0.3882(3) 0.082(2) Uani 1 1 d .
H25A H 0.5500 0.5266 0.3973 0.123 Uiso 1 1 calc R
H25B H 0.4071 0.5254 0.3658 0.123 Uiso 1 1 calc R
H25C H 0.4914 0.3737 0.3717 0.123 Uiso 1 1 calc R
Re1A Re 0.7544(11) 0.5844(3) 0.7402(3) 0.0531(17) Uani 0.26 1 d P
Re1B Re 0.7585(8) 0.5394(3) 0.7447(3) 0.0195(13) Uani 0.24 1 d P
O1 O 0.6123(5) 0.6493(5) 0.7316(3) 0.079(3) Uani 0.926(18) 1 d P
O2 O 0.7758(5) 0.4258(6) 0.7058(3) 0.095(3) Uani 0.868(16) 1 d P
O3 O 0.751(3) 0.717(3) 0.6887(10) 0.078(13) Uiso 0.170(15) 1 d P
O4 O 0.845(6) 0.604(5) 0.732(2) 0.05(2) Uiso 0.09(2) 1 d P

loop_
_atom_site_aniso_label
_atom_site_aniso_U_11
_atom_site_aniso_U_22
_atom_site_aniso_U_33
_atom_site_aniso_U_23
_atom_site_aniso_U_13
_atom_site_aniso_U_12
Fe1 0.0197(5) 0.0235(5) 0.0347(6) 0.000 0.0009(4) 0.000
C1 0.026(3) 0.029(3) 0.033(3) -0.001(2) 0.007(2) -0.001(2)
C2 0.024(2) 0.029(3) 0.032(3) 0.002(2) 0.005(2) 0.000(2)
C3 0.023(2) 0.024(2) 0.036(3) 0.002(2) 0.004(2) -0.003(2)
C4 0.031(3) 0.025(2) 0.034(3) 0.000(2) 0.007(2) -0.002(2)
C5 0.019(2) 0.037(3) 0.035(3) -0.005(2) 0.005(2) -0.004(2)
C6 0.023(2) 0.028(2) 0.043(3) -0.007(2) 0.000(2) 0.004(2)
C7 0.038(3) 0.027(3) 0.067(4) 0.000(3) 0.009(3) 0.003(2)
C8 0.041(3) 0.041(3) 0.054(4) 0.000(3) 0.003(3) 0.016(2)
C9 0.026(3) 0.037(3) 0.044(3) -0.006(2) 0.002(2) 0.008(2)
C10 0.029(3) 0.045(3) 0.049(4) -0.007(3) 0.001(2) 0.001(2)
C11 0.030(3) 0.043(3) 0.053(4) -0.008(3) 0.004(3) 0.002(2)
C12 0.034(3) 0.049(3) 0.046(4) -0.001(3) 0.000(3) 0.004(2)
C13 0.039(3) 0.049(3) 0.044(4) -0.003(3) 0.001(3) -0.003(3)
C14 0.051(4) 0.047(3) 0.044(4) 0.003(3) -0.002(3) 0.002(3)
C15 0.059(4) 0.059(4) 0.046(4) 0.007(3) 0.011(3) 0.007(3)
C16 0.032(3) 0.033(3) 0.039(3) 0.002(2) 0.001(2) 0.004(2)
C17 0.028(3) 0.048(3) 0.049(4) 0.008(3) -0.004(2) 0.001(2)
C18 0.046(3) 0.036(3) 0.050(4) 0.005(3) -0.002(3) 0.017(2)
C19 0.038(3) 0.039(3) 0.042(3) 0.007(3) 0.000(2) 0.001(2)
C20 0.051(4) 0.049(3) 0.045(4) 0.008(3) 0.007(3) 0.003(3)
C21 0.056(4) 0.057(4) 0.047(4) 0.008(3) -0.002(3) 0.003(3)
C22 0.075(5) 0.079(5) 0.056(4) 0.009(4) 0.020(4) 0.009(4)
C23 0.073(5) 0.097(5) 0.072(5) 0.001(4) 0.006(4) 0.017(4)
C24 0.095(7) 0.137(7) 0.079(6) 0.032(5) 0.009(5) -0.009(6)
C25 0.071(5) 0.116(6) 0.059(5) 0.003(4) 0.013(4) -0.017(4)
Re1A 0.0238(12) 0.0674(19) 0.065(4) -0.019(2) -0.003(3) 0.001(3)
Re1B 0.019(2) 0.0240(9) 0.020(4) 0.0035(15) 0.018(2) 0.0077(16)
O1 0.061(4) 0.066(3) 0.102(6) -0.010(3) -0.013(3) 0.035(3)
O2 0.059(4) 0.078(4) 0.146(7) -0.051(4) 0.010(4) 0.012(3)

loop_
_atom_type_symbol
_atom_type_description
_atom_type_scat_dispersion_real
_atom_type_scat_dispersion_imag
_atom_type_scat_source
C C 0.0033 0.0016 'International Tables Vol C Tables 4.2.6.8 and 6.1.1.4'
H H 0.0000 0.0000 'International Tables Vol C Tables 4.2.6.8 and 6.1.1.4'
O O 0.0106 0.0060 'International Tables Vol C Tables 4.2.6.8 and 6.1.1.4'
Re Re -1.0185 7.2310 'International Tables Vol C Tables 4.2.6.8 and 6.1.1.4'
Fe Fe 0.3463 0.8444 'International Tables Vol C Tables 4.2.6.8 and 6.1.1.4'

loop_
_geom_angle_atom_site_label_1
_geom_angle_atom_site_label_2
_geom_angle_atom_site_label_3
_geom_angle
_geom_angle_site_symmetry_1
_geom_angle_site_symmetry_3
C4 Fe1 C4 104.8(3) . 2_556
C4 Fe1 C5 39.97(18) . .
C4 Fe1 C5 126.52(19) 2_556 .
C4 Fe1 C5 126.53(18) . 2_556
C4 Fe1 C5 39.97(18) 2_556 2_556
C5 Fe1 C5 163.9(3) . 2_556
C4 Fe1 C3 39.58(18) . .
C4 Fe1 C3 115.00(18) 2_556 .
C5 Fe1 C3 66.75(18) . .
C5 Fe1 C3 108.34(17) 2_556 .
C4 Fe1 C3 115.00(18) . 2_556
C4 Fe1 C3 39.58(17) 2_556 2_556
C5 Fe1 C3 108.34(18) . 2_556
C5 Fe1 C3 66.75(18) 2_556 2_556
C3 Fe1 C3 146.8(2) . 2_556
C4 Fe1 C2 65.55(18) . .
C4 Fe1 C2 150.04(17) 2_556 .
C5 Fe1 C2 65.42(17) . .
C5 Fe1 C2 121.34(18) 2_556 .
C3 Fe1 C2 39.29(16) . .
C3 Fe1 C2 170.32(16) 2_556 .
C4 Fe1 C2 150.04(18) . 2_556
C4 Fe1 C2 65.55(17) 2_556 2_556
C5 Fe1 C2 121.34(18) . 2_556
C5 Fe1 C2 65.42(17) 2_556 2_556
C3 Fe1 C2 170.32(17) . 2_556
C3 Fe1 C2 39.28(16) 2_556 2_556
C2 Fe1 C2 136.4(2) . 2_556
C4 Fe1 C1 165.17(18) . 2_556
C4 Fe1 C1 66.01(17) 2_556 2_556
C5 Fe1 C1 154.86(18) . 2_556
C5 Fe1 C1 39.07(17) 2_556 2_556
C3 Fe1 C1 131.84(17) . 2_556
C3 Fe1 C1 66.11(17) 2_556 2_556
C2 Fe1 C1 116.07(17) . 2_556
C2 Fe1 C1 38.72(16) 2_556 2_556
C4 Fe1 C1 66.01(17) . .
C4 Fe1 C1 165.17(18) 2_556 .
C5 Fe1 C1 39.08(17) . .
C5 Fe1 C1 154.86(18) 2_556 .
C3 Fe1 C1 66.11(17) . .
C3 Fe1 C1 131.84(17) 2_556 .
C2 Fe1 C1 38.72(16) . .
C2 Fe1 C1 116.07(17) 2_556 .
C1 Fe1 C1 125.3(2) 2_556 .
C5 C1 C2 106.3(4) . .
C5 C1 C6 125.8(4) . .
C2 C1 C6 127.5(4) . .
C5 C1 Fe1 67.2(2) . .
C2 C1 Fe1 69.6(2) . .
C6 C1 Fe1 132.5(3) . .
C1 C2 C3 109.8(4) . .
C1 C2 Fe1 71.6(3) . .
C3 C2 Fe1 69.8(3) . .
C4 C3 C2 105.8(4) . .
C4 C3 C16 126.8(4) . .
C2 C3 C16 127.3(4) . .
C4 C3 Fe1 67.6(3) . .
C2 C3 Fe1 70.9(3) . .
C16 C3 Fe1 129.3(3) . .
C5 C4 C3 109.6(4) . .
C5 C4 Fe1 70.9(3) . .
C3 C4 Fe1 72.8(3) . .
C4 C5 C1 108.5(4) . .
C4 C5 Fe1 69.1(3) . .
C1 C5 Fe1 73.7(3) . .
C7 C6 C8 110.1(4) . .
C7 C6 C1 111.7(4) . .
C8 C6 C1 111.3(4) . .
C7 C6 C9 110.2(4) . .
C8 C6 C9 106.9(4) . .
C1 C6 C9 106.6(4) . .
C10 C9 C6 117.0(4) . .
C9 C10 C11 112.6(4) . .
C12 C11 C10 114.2(4) . .
C13 C12 C11 114.9(4) . .
C12 C13 C14 115.0(5) . .
C15 C14 C13 113.6(5) . .
C3 C16 C17 111.3(4) . .
C3 C16 C18 110.2(4) . .
C17 C16 C18 109.8(4) . .
C3 C16 C19 108.0(4) . .
C17 C16 C19 110.4(4) . .
C18 C16 C19 106.9(4) . .
C20 C19 C16 117.8(4) . .
C21 C20 C19 112.8(4) . .
C22 C21 C20 114.5(5) . .
C21 C22 C23 118.2(6) . .
C24 C23 C22 112.4(6) . .
C23 C24 C25 117.3(7) . .
Re1A Re1A Re1B 41.7(9) 2_656 2_656
Re1A Re1A O4 121(4) 2_656 .
Re1B Re1A O4 125(3) 2_656 .
Re1A Re1A O4 39(3) 2_656 2_656
Re1B Re1A O4 56(2) 2_656 2_656
O4 Re1A O4 154(3) . 2_656
Re1A Re1A O1 81(2) 2_656 .
Re1B Re1A O1 91.8(14) 2_656 .
O4 Re1A O1 143(3) . .
O4 Re1A O1 43(3) 2_656 .
Re1A Re1A O1 79(2) 2_656 2_656
Re1B Re1A O1 100.5(15) 2_656 2_656
O4 Re1A O1 43(3) . 2_656
O4 Re1A O1 112(2) 2_656 2_656
O1 Re1A O1 132.3(5) . 2_656
Re1A Re1A O2 125.5(3) 2_656 .
Re1B Re1A O2 84.3(7) 2_656 .
O4 Re1A O2 79(3) . .
O4 Re1A O2 124.8(18) 2_656 .
O1 Re1A O2 114.7(6) . .
O1 Re1A O2 112.2(7) 2_656 .
Re1A Re1A O3 139.0(11) 2_656 .
Re1B Re1A O3 166(2) 2_656 .
O4 Re1A O3 68(3) . .
O4 Re1A O3 115(3) 2_656 .
O1 Re1A O3 75.7(9) . .
O1 Re1A O3 92.7(10) 2_656 .
O2 Re1A O3 95.1(10) . .
Re1A Re1A O2 42.0(3) 2_656 2_656
Re1B Re1A O2 4.2(12) 2_656 2_656
O4 Re1A O2 121(3) . 2_656
O4 Re1A O2 59(2) 2_656 2_656
O1 Re1A O2 95.9(6) . 2_656
O1 Re1A O2 96.9(5) 2_656 2_656
O2 Re1A O2 83.6(4) . 2_656
O3 Re1A O2 170.0(11) . 2_656
Re1A Re1A O3 31.7(8) 2_656 2_656
Re1B Re1A O3 73.4(12) 2_656 2_656
O4 Re1A O3 104(4) . 2_656
O4 Re1A O3 49(2) 2_656 2_656
O1 Re1A O3 77.6(8) . 2_656
O1 Re1A O3 62.7(8) 2_656 2_656
O2 Re1A O3 155.1(8) . 2_656
O3 Re1A O3 109.2(15) . 2_656
O2 Re1A O3 73.4(8) 2_656 2_656
Re1B Re1B Re1A 42.5(11) 2_656 2_656
Re1B Re1B O4 137(4) 2_656 .
Re1A Re1B O4 98(3) 2_656 .
Re1B Re1B O4 33(3) 2_656 2_656
Re1A Re1B O4 35(2) 2_656 2_656
O4 Re1B O4 127(4) . 2_656
Re1B Re1B O2 134.3(11) 2_656 .
Re1A Re1B O2 174.1(17) 2_656 .
O4 Re1B O2 86(3) . .
O4 Re1B O2 139(2) 2_656 .
Re1B Re1B O1 99(3) 2_656 2_656
Re1A Re1B O1 67.4(13) 2_656 2_656
O4 Re1B O1 39(3) . 2_656
O4 Re1B O1 102.1(19) 2_656 2_656
O2 Re1B O1 118.3(5) . 2_656
Re1B Re1B O2 37.2(10) 2_656 2_656
Re1A Re1B O2 75.7(9) 2_656 2_656
O4 Re1B O2 140(3) . 2_656
O4 Re1B O2 68(2) 2_656 2_656
O2 Re1B O2 103.1(5) . 2_656
O1 Re1B O2 106.2(6) 2_656 2_656
Re1B Re1B O1 69(2) 2_656 .
Re1A Re1B O1 60.2(13) 2_656 .
O4 Re1B O1 111(2) . .
O4 Re1B O1 37(2) 2_656 .
O2 Re1B O1 114.8(6) . .
O1 Re1B O1 111.2(4) 2_656 .
O2 Re1B O1 100.8(4) 2_656 .
Re1B Re1B O3 126.3(16) 2_656 .
Re1A Re1B O3 91.2(12) 2_656 .
O4 Re1B O3 52(3) . .
O4 Re1B O3 95(2) 2_656 .
O2 Re1B O3 88.8(8) . .
O1 Re1B O3 78.0(8) 2_656 .
O2 Re1B O3 162.9(8) 2_656 .
O1 Re1B O3 62.6(8) . .
Re1B Re1B O3 46.7(15) 2_656 2_656
Re1A Re1B O3 10.5(15) 2_656 2_656
O4 Re1B O3 92(3) . 2_656
O4 Re1B O3 45(2) 2_656 2_656
O2 Re1B O3 175.0(9) . 2_656
O1 Re1B O3 58.0(7) 2_656 2_656
O2 Re1B O3 75.7(7) 2_656 2_656
O1 Re1B O3 70.2(7) . 2_656
O3 Re1B O3 93.5(13) . 2_656
O4 O1 Re1A 59(3) 2_656 .
O4 O1 Re1A 39(3) 2_656 2_656
Re1A O1 Re1A 20.4(7) . 2_656
O4 O1 Re1B 42(3) 2_656 2_656
Re1A O1 Re1B 20.8(3) . 2_656
Re1A O1 Re1B 14.0(2) 2_656 2_656
O4 O1 Re1B 54(3) 2_656 .
Re1A O1 Re1B 12.0(3) . .
Re1A O1 Re1B 19.3(4) 2_656 .
Re1B O1 Re1B 11.6(4) 2_656 .
Re1B O2 Re1A 12.4(3) . .
Re1B O2 Re1B 8.5(3) . 2_656
Re1A O2 Re1B 19.9(3) . 2_656
Re1B O2 O4 39.2(18) . .
Re1A O2 O4 33.0(18) . .
Re1B O2 O4 47.5(16) 2_656 .
Re1B O2 Re1A 1.7(5) . 2_656
Re1A O2 Re1A 12.5(4) . 2_656
Re1B O2 Re1A 7.7(3) 2_656 2_656
O4 O2 Re1A 40.6(17) . 2_656
O4 O3 Re1A 33(2) . .
O4 O3 Re1B 32(2) . .
Re1A O3 Re1B 6.2(3) . .
O4 O3 Re1A 37.4(19) . 2_656
Re1A O3 Re1A 9.3(4) . 2_656
Re1B O3 Re1A 15.4(3) . 2_656
O4 O3 Re1B 36.4(19) . 2_656
Re1A O3 Re1B 3.5(5) . 2_656
Re1B O3 Re1B 7.0(3) . 2_656
Re1A O3 Re1B 9.6(2) 2_656 2_656
Re1A O4 Re1B 20.8(12) . .
Re1A O4 O1 98(5) . 2_656
Re1B O4 O1 98(4) . 2_656
Re1A O4 Re1A 20.3(15) . 2_656
Re1B O4 Re1A 25.6(12) . 2_656
O1 O4 Re1A 78(3) 2_656 2_656
Re1A O4 Re1B 20.0(11) . 2_656
Re1B O4 Re1B 9.9(9) . 2_656
O1 O4 Re1B 89(4) 2_656 2_656
Re1A O4 Re1B 16.7(6) 2_656 2_656
Re1A O4 O3 79(3) . .
Re1B O4 O3 96(4) . .
O1 O4 O3 121(4) 2_656 .
Re1A O4 O3 93(3) 2_656 .
Re1B O4 O3 99(3) 2_656 .
Re1A O4 O2 68(3) . .
Re1B O4 O2 55(2) . .
O1 O4 O2 139(4) 2_656 .
Re1A O4 O2 80(3) 2_656 .
Re1B O4 O2 64(2) 2_656 .
O3 O4 O2 95(3) . .

loop_
_geom_bond_atom_site_label_1
_geom_bond_atom_site_label_2
_geom_bond_distance
_geom_bond_site_symmetry_2
Fe1 C4 2.053(5) .
Fe1 C4 2.053(5) 2_556
Fe1 C5 2.077(4) .
Fe1 C5 2.077(4) 2_556
Fe1 C3 2.121(5) .
Fe1 C3 2.121(5) 2_556
Fe1 C2 2.136(5) .
Fe1 C2 2.136(5) 2_556
Fe1 C1 2.162(4) 2_556
Fe1 C1 2.162(4) .
C1 C5 1.420(6) .
C1 C2 1.425(6) .
C1 C6 1.530(6) .
C2 C3 1.431(6) .
C3 C4 1.414(6) .
C3 C16 1.532(6) .
C4 C5 1.412(6) .
C6 C7 1.519(7) .
C6 C8 1.529(7) .
C6 C9 1.565(7) .
C9 C10 1.525(7) .
C10 C11 1.529(7) .
C11 C12 1.517(7) .
C12 C13 1.498(7) .
C13 C14 1.514(7) .
C14 C15 1.512(8) .
C16 C17 1.537(7) .
C16 C18 1.538(7) .
C16 C19 1.545(7) .
C19 C20 1.525(7) .
C20 C21 1.519(8) .
C21 C22 1.497(8) .
C22 C23 1.507(9) .
C23 C24 1.457(11) .
C24 C25 1.539(10) .
Re1A Re1A 0.56(2) 2_656
Re1A Re1B 0.606(8) 2_656
Re1A O4 1.02(6) .
Re1A O4 1.39(6) 2_656
Re1A O1 1.575(12) .
Re1A O1 1.587(11) 2_656
Re1A O2 1.725(8) .
Re1A O3 1.83(3) .
Re1A O2 2.099(9) 2_656
Re1A O3 2.28(3) 2_656
Re1B Re1B 0.367(12) 2_656
Re1B Re1A 0.606(8) 2_656
Re1B O4 1.16(6) .
Re1B O4 1.45(5) 2_656
Re1B O2 1.495(8) .
Re1B O1 1.705(9) 2_656
Re1B O2 1.771(8) 2_656
Re1B O1 1.799(9) .
Re1B O3 2.18(3) .
Re1B O3 2.42(3) 2_656
O1 O4 1.09(6) 2_656
O1 Re1A 1.587(11) 2_656
O1 Re1B 1.705(9) 2_656
O2 Re1B 1.771(8) 2_656
O2 O4 1.83(6) .
O2 Re1A 2.099(9) 2_656
O3 O4 1.73(6) .
O3 Re1A 2.28(3) 2_656
O3 Re1B 2.42(3) 2_656
O4 O1 1.09(6) 2_656
O4 Re1A 1.39(6) 2_656
O4 Re1B 1.45(5) 2_656
